data_2223521
loop_
_publ_author_name
'Rofouei, Mohammad Kazem'
'Melardi, Mohammad Reza'
'Salemi, Yasaman'
'Attar Gharamaleki, Jafar'

_publ_section_title
;
 1,3-Bis(2-ethoxyphenyl)triazene methanol 0.33-solvate
;
_journal_coeditor_code PV2190
_journal_issue 10
_journal_name_full 'Acta Crystallographica Section E'
_journal_page_first o2391
_journal_paper_doi 10.1107/S1600536809035338
_journal_volume 65
_journal_year 2009
_chemical_formula_iupac 'C16 H19 N3 O2, 0.33C H4 O'
_chemical_formula_moiety 'C16 H19 N3 O2, 0.33(C H4 O)'
_chemical_formula_sum 'C16.33 H20.33 N3 O2.33'
_chemical_formula_weight 296.02
_chemical_name_systematic
;
1,3-Bis(2-ethoxyphenyl)triazene methanol 0.33-solvate
;
_space_group_IT_number 2
_symmetry_cell_setting triclinic
_symmetry_space_group_name_Hall '-P 1'
_symmetry_space_group_name_H-M 'P -1'
_atom_sites_solution_hydrogens difmap
_atom_sites_solution_primary direct
_atom_sites_solution_secondary difmap
_audit_creation_method SHELXL-97
_cell_angle_alpha 71.448(5)
_cell_angle_beta 72.827(4)
_cell_angle_gamma 81.151(4)
_cell_formula_units_Z 6
_cell_length_a 12.146(3)
_cell_length_b 13.640(3)
_cell_length_c 16.117(4)
_cell_measurement_reflns_used 2921
_cell_measurement_temperature 120(2)
_cell_measurement_theta_max 24.55
_cell_measurement_theta_min 2.38
_cell_volume 2413.2(10)
_computing_cell_refinement 'SAINT-Plus (Bruker, 1998)'
_computing_data_collection 'SMART (Bruker, 1998)'
_computing_data_reduction 'SAINT-Plus (Bruker, 1998)'
_computing_molecular_graphics 'SHELXTL (Sheldrick, 2008)'
_computing_publication_material 'SHELXTL (Sheldrick, 2008)'
_computing_structure_refinement 'SHELXL97 (Sheldrick, 2008)'
_computing_structure_solution 'SHELXS97 (Sheldrick, 2008)'
_diffrn_ambient_temperature 120(2)
_diffrn_measured_fraction_theta_full 0.994
_diffrn_measured_fraction_theta_max 0.994
_diffrn_measurement_device_type 'Bruker SMART 1000 CCD area-detector'
_diffrn_measurement_method '\f and \w'
_diffrn_radiation_monochromator graphite
_diffrn_radiation_source 'fine-focus sealed tube'
_diffrn_radiation_type MoK\a
_diffrn_radiation_wavelength 0.71073
_diffrn_reflns_av_R_equivalents 0.0476
_diffrn_reflns_av_sigmaI/netI 0.0989
_diffrn_reflns_limit_h_max 14
_diffrn_reflns_limit_h_min -14
_diffrn_reflns_limit_k_max 16
_diffrn_reflns_limit_k_min -16
_diffrn_reflns_limit_l_max 19
_diffrn_reflns_limit_l_min -19
_diffrn_reflns_number 21014
_diffrn_reflns_theta_full 26.00
_diffrn_reflns_theta_max 26.00
_diffrn_reflns_theta_min 1.76
_exptl_absorpt_coefficient_mu 0.083
_exptl_absorpt_correction_T_max 0.992
_exptl_absorpt_correction_T_min 0.978
_exptl_absorpt_correction_type multi-scan
_exptl_absorpt_process_details '(SADABS; Bruker, 1998)'
_exptl_crystal_colour orange
_exptl_crystal_density_diffrn 1.222
_exptl_crystal_density_method 'not measured'
_exptl_crystal_description prism
_exptl_crystal_F_000 948
_exptl_crystal_size_max 0.30
_exptl_crystal_size_mid 0.20
_exptl_crystal_size_min 0.10
_refine_diff_density_max 0.310
_refine_diff_density_min -0.298
_refine_ls_extinction_method none
_refine_ls_goodness_of_fit_ref 1.002
_refine_ls_hydrogen_treatment constr
_refine_ls_matrix_type full
_refine_ls_number_parameters 587
_refine_ls_number_reflns 9421
_refine_ls_number_restraints 0
_refine_ls_restrained_S_all 1.002
_refine_ls_R_factor_all 0.1297
_refine_ls_R_factor_gt 0.0596
_refine_ls_shift/su_max 0.000
_refine_ls_shift/su_mean 0.000
_refine_ls_structure_factor_coef Fsqd
_refine_ls_weighting_details 'calc w=1/[\s^2^(Fo^2^)+(0.07P)^2^+2P] where P=(Fo^2^+2Fc^2^)/3'
_refine_ls_weighting_scheme calc
_refine_ls_wR_factor_gt 0.1419
_refine_ls_wR_factor_ref 0.2044
_reflns_number_gt 4997
_reflns_number_total 9421
_reflns_threshold_expression I>2\s(I)
_cod_data_source_file pv2190.cif
_cod_data_source_block I
_cod_database_code 2223521
_cod_database_fobs_code 2223521

loop_
_symmetry_equiv_pos_as_xyz
'x, y, z'
'-x, -y, -z'

loop_
_atom_site_type_symbol
_atom_site_label
_atom_site_fract_x
_atom_site_fract_y
_atom_site_fract_z
_atom_site_U_iso_or_equiv
_atom_site_adp_type
_atom_site_calc_flag
_atom_site_refinement_flags
_atom_site_occupancy
_atom_site_disorder_assembly
_atom_site_disorder_group
O O1 0.31967(13) 0.24889(12) 0.40953(10) 0.0360(4) Uani d . 1 . .
O O2 0.00977(12) 0.23580(12) 0.82111(10) 0.0334(4) Uani d . 1 . .
N N1 0.12742(15) 0.19444(14) 0.53596(12) 0.0312(5) Uani d . 1 . .
N N2 0.03282(15) 0.16622(14) 0.59722(12) 0.0289(5) Uani d . 1 . .
N N3 0.02050(15) 0.19607(14) 0.66913(12) 0.0314(5) Uani d . 1 . .
H H3N 0.0725 0.2323 0.6722 0.038 Uiso calc R 1 . .
C C1 0.14480(18) 0.16900(16) 0.45427(14) 0.0272(5) Uani d . 1 . .
C C2 0.24629(18) 0.20179(16) 0.38631(15) 0.0296(6) Uani d . 1 . .
C C3 0.26635(19) 0.18578(17) 0.30162(15) 0.0322(6) Uani d . 1 . .
H H3A 0.3335 0.2099 0.2549 0.039 Uiso calc R 1 . .
C C4 0.18748(19) 0.13438(17) 0.28613(15) 0.0344(6) Uani d . 1 . .
H H4A 0.2017 0.1224 0.2288 0.041 Uiso calc R 1 . .
C C5 0.08808(19) 0.10025(18) 0.35339(15) 0.0342(6) Uani d . 1 . .
H H5A 0.0349 0.0646 0.3425 0.041 Uiso calc R 1 . .
C C6 0.06734(18) 0.11877(17) 0.43658(15) 0.0303(6) Uani d . 1 . .
H H6A -0.0013 0.0966 0.4823 0.036 Uiso calc R 1 . .
C C7 0.41398(19) 0.29920(19) 0.33826(16) 0.0372(6) Uani d . 1 . .
H H7A 0.3845 0.3525 0.2903 0.045 Uiso calc R 1 . .
H H7B 0.4660 0.2480 0.3107 0.045 Uiso calc R 1 . .
C C8 0.4776(2) 0.3482(2) 0.37950(18) 0.0545(8) Uani d . 1 . .
H H8A 0.5427 0.3833 0.3325 0.082 Uiso calc R 1 . .
H H8B 0.5065 0.2947 0.4267 0.082 Uiso calc R 1 . .
H H8C 0.4253 0.3988 0.4064 0.082 Uiso calc R 1 . .
C C9 -0.07846(17) 0.16844(16) 0.74147(14) 0.0265(5) Uani d . 1 . .
C C10 -0.08259(18) 0.18916(16) 0.82198(14) 0.0277(5) Uani d . 1 . .
C C11 -0.17676(19) 0.15921(17) 0.89794(15) 0.0322(6) Uani d . 1 . .
H H11A -0.1797 0.1719 0.9532 0.039 Uiso calc R 1 . .
C C12 -0.26562(18) 0.11094(17) 0.89177(15) 0.0330(6) Uani d . 1 . .
H H12A -0.3296 0.0909 0.9430 0.040 Uiso calc R 1 . .
C C13 -0.26151(18) 0.09184(17) 0.81164(15) 0.0322(6) Uani d . 1 . .
H H13A -0.3226 0.0588 0.8080 0.039 Uiso calc R 1 . .
C C14 -0.16852(18) 0.12082(17) 0.73660(15) 0.0308(6) Uani d . 1 . .
H H14A -0.1664 0.1080 0.6815 0.037 Uiso calc R 1 . .
C C15 0.0103(2) 0.25548(18) 0.90324(15) 0.0354(6) Uani d . 1 . .
H H15A 0.0089 0.1895 0.9524 0.043 Uiso calc R 1 . .
H H15B -0.0586 0.3004 0.9223 0.043 Uiso calc R 1 . .
C C16 0.1185(2) 0.3083(2) 0.88496(17) 0.0480(7) Uani d . 1 . .
H H16A 0.1210 0.3227 0.9402 0.072 Uiso calc R 1 . .
H H16B 0.1189 0.3735 0.8364 0.072 Uiso calc R 1 . .
H H16C 0.1861 0.2631 0.8664 0.072 Uiso calc R 1 . .
O O3 -0.03481(12) 0.44284(12) 0.63303(11) 0.0377(4) Uani d . 1 . .
O O4 0.33503(12) 0.04227(11) 0.62005(11) 0.0346(4) Uani d . 1 . .
N N4 0.17838(15) 0.36547(13) 0.63042(12) 0.0297(5) Uani d . 1 . .
N N5 0.28253(15) 0.32739(13) 0.63278(12) 0.0286(5) Uani d . 1 . .
N N6 0.30570(15) 0.23841(13) 0.61518(12) 0.0306(5) Uani d . 1 . .
H H6N 0.2531 0.2095 0.6047 0.037 Uiso calc R 1 . .
C C17 0.14665(18) 0.46114(16) 0.64961(14) 0.0282(5) Uani d . 1 . .
C C18 0.03205(18) 0.50163(17) 0.65099(15) 0.0309(6) Uani d . 1 . .
C C19 -0.0048(2) 0.59563(18) 0.66942(16) 0.0387(7) Uani d . 1 . .
H H19A -0.0815 0.6237 0.6697 0.046 Uiso calc R 1 . .
C C20 0.0692(2) 0.64865(18) 0.68742(18) 0.0435(7) Uani d . 1 . .
H H20A 0.0426 0.7124 0.7011 0.052 Uiso calc R 1 . .
C C21 0.1819(2) 0.60992(18) 0.68580(17) 0.0424(7) Uani d . 1 . .
H H21A 0.2324 0.6470 0.6980 0.051 Uiso calc R 1 . .
C C22 0.2204(2) 0.51652(17) 0.66619(15) 0.0334(6) Uani d . 1 . .
H H22A 0.2980 0.4903 0.6641 0.040 Uiso calc R 1 . .
C C23 -0.13987(19) 0.4905(2) 0.60961(16) 0.0402(7) Uani d . 1 . .
H H23A -0.1235 0.5531 0.5569 0.048 Uiso calc R 1 . .
H H23B -0.1946 0.5113 0.6613 0.048 Uiso calc R 1 . .
C C24 -0.1903(2) 0.4117(2) 0.58680(17) 0.0464(7) Uani d . 1 . .
H H24A -0.2624 0.4414 0.5704 0.070 Uiso calc R 1 . .
H H24B -0.2061 0.3503 0.6395 0.070 Uiso calc R 1 . .
H H24C -0.1354 0.3919 0.5356 0.070 Uiso calc R 1 . .
C C25 0.41736(17) 0.18971(16) 0.61329(14) 0.0264(5) Uani d . 1 . .
C C26 0.43230(18) 0.08528(16) 0.61546(14) 0.0278(5) Uani d . 1 . .
C C27 0.54021(19) 0.03263(18) 0.61434(15) 0.0329(6) Uani d . 1 . .
H H27A 0.5504 -0.0386 0.6169 0.039 Uiso calc R 1 . .
C C28 0.63264(19) 0.08407(18) 0.60955(15) 0.0344(6) Uani d . 1 . .
H H28A 0.7062 0.0479 0.6082 0.041 Uiso calc R 1 . .
C C29 0.61904(19) 0.18722(18) 0.60672(15) 0.0349(6) Uani d . 1 . .
H H29A 0.6829 0.2220 0.6034 0.042 Uiso calc R 1 . .
C C30 0.51106(18) 0.24000(17) 0.60880(14) 0.0310(6) Uani d . 1 . .
H H30A 0.5014 0.3110 0.6071 0.037 Uiso calc R 1 . .
C C31 0.34302(19) -0.06530(16) 0.62645(15) 0.0316(6) Uani d . 1 . .
H H31A 0.3618 -0.1077 0.6836 0.038 Uiso calc R 1 . .
H H31B 0.4043 -0.0800 0.5749 0.038 Uiso calc R 1 . .
C C32 0.2277(2) -0.09031(18) 0.62455(17) 0.0388(6) Uani d . 1 . .
H H32A 0.2299 -0.1638 0.6288 0.058 Uiso calc R 1 . .
H H32B 0.2101 -0.0479 0.5677 0.058 Uiso calc R 1 . .
H H32C 0.1678 -0.0755 0.6759 0.058 Uiso calc R 1 . .
O O5 0.70638(12) 0.06592(11) 0.13410(10) 0.0317(4) Uani d . 1 . .
O O6 0.36080(12) 0.48301(12) 0.11751(11) 0.0362(4) Uani d . 1 . .
N N7 0.68644(15) 0.26576(14) 0.11614(12) 0.0294(5) Uani d . 1 . .
N N8 0.67007(15) 0.35282(14) 0.13324(12) 0.0293(5) Uani d . 1 . .
N N9 0.57197(15) 0.40407(13) 0.11906(12) 0.0307(5) Uani d . 1 . .
H H9N 0.5298 0.3809 0.0942 0.037 Uiso calc R 1 . .
C C33 0.79371(18) 0.21153(16) 0.12693(14) 0.0259(5) Uani d . 1 . .
C C34 0.80398(18) 0.10554(16) 0.13416(14) 0.0277(5) Uani d . 1 . .
C C35 0.90725(19) 0.04810(17) 0.14109(15) 0.0318(6) Uani d . 1 . .
H H35A 0.9146 -0.0236 0.1455 0.038 Uiso calc R 1 . .
C C36 1.00003(19) 0.09627(18) 0.14159(15) 0.0348(6) Uani d . 1 . .
H H36A 1.0708 0.0569 0.1462 0.042 Uiso calc R 1 . .
C C37 0.99072(19) 0.20022(18) 0.13548(15) 0.0333(6) Uani d . 1 . .
H H37A 1.0546 0.2321 0.1361 0.040 Uiso calc R 1 . .
C C38 0.88745(18) 0.25806(17) 0.12842(14) 0.0304(6) Uani d . 1 . .
H H38A 0.8806 0.3296 0.1246 0.036 Uiso calc R 1 . .
C C39 0.7134(2) -0.04229(17) 0.14138(16) 0.0354(6) Uani d . 1 . .
H H39A 0.7355 -0.0844 0.1973 0.043 Uiso calc R 1 . .
H H39B 0.7717 -0.0573 0.0885 0.043 Uiso calc R 1 . .
C C40 0.5947(2) -0.06709(19) 0.14433(17) 0.0426(7) Uani d . 1 . .
H H40A 0.5955 -0.1407 0.1493 0.064 Uiso calc R 1 . .
H H40B 0.5740 -0.0249 0.0887 0.064 Uiso calc R 1 . .
H H40C 0.5380 -0.0518 0.1969 0.064 Uiso calc R 1 . .
C C41 0.53667(18) 0.49534(16) 0.14432(14) 0.0282(5) Uani d . 1 . .
C C42 0.42322(18) 0.53686(16) 0.14433(15) 0.0297(6) Uani d . 1 . .
C C43 0.3816(2) 0.62422(17) 0.17383(16) 0.0364(6) Uani d . 1 . .
H H43A 0.3051 0.6526 0.1740 0.044 Uiso calc R 1 . .
C C44 0.4523(2) 0.67014(17) 0.20317(16) 0.0349(6) Uani d . 1 . .
H H44A 0.4235 0.7292 0.2242 0.042 Uiso calc R 1 . .
C C45 0.56442(19) 0.62991(17) 0.20172(15) 0.0336(6) Uani d . 1 . .
H H45A 0.6123 0.6614 0.2217 0.040 Uiso calc R 1 . .
C C46 0.60702(19) 0.54372(16) 0.17116(15) 0.0311(6) Uani d . 1 . .
H H46A 0.6848 0.5177 0.1686 0.037 Uiso calc R 1 . .
C C47 0.24610(19) 0.52416(19) 0.11158(17) 0.0386(7) Uani d . 1 . .
H H47A 0.2488 0.5938 0.0671 0.046 Uiso calc R 1 . .
H H47B 0.1978 0.5302 0.1713 0.046 Uiso calc R 1 . .
C C48 0.1965(2) 0.4504(2) 0.08185(18) 0.0491(7) Uani d . 1 . .
H H48A 0.1181 0.4761 0.0771 0.074 Uiso calc R 1 . .
H H48B 0.1943 0.3818 0.1265 0.074 Uiso calc R 1 . .
H H48C 0.2450 0.4452 0.0227 0.074 Uiso calc R 1 . .
O O7 0.46759(14) 0.23487(14) 0.10190(12) 0.0507(5) Uani d . 1 . .
H H7O 0.5406 0.2123 0.0967 0.061 Uiso d R 1 . .
C C49 0.4211(2) 0.2023(2) 0.04551(18) 0.0534(8) Uani d . 1 . .
H H49A 0.4724 0.2190 -0.0161 0.080 Uiso calc R 1 . .
H H49B 0.3448 0.2379 0.0443 0.080 Uiso calc R 1 . .
H H49C 0.4137 0.1273 0.0690 0.080 Uiso calc R 1 . .

loop_
_atom_site_aniso_label
_atom_site_aniso_U_11
_atom_site_aniso_U_22
_atom_site_aniso_U_33
_atom_site_aniso_U_12
_atom_site_aniso_U_13
_atom_site_aniso_U_23
O1 0.0283(8) 0.0449(9) 0.0346(8) -0.0153(7) -0.0055(7) -0.0076(7)
O2 0.0295(8) 0.0445(8) 0.0306(7) -0.0119(7) -0.0058(6) -0.0146(6)
N1 0.0236(9) 0.0422(10) 0.0281(9) -0.0098(8) -0.0026(7) -0.0110(8)
N2 0.0233(9) 0.0320(9) 0.0301(9) -0.0036(8) -0.0045(7) -0.0087(8)
N3 0.0280(9) 0.0401(10) 0.0298(9) -0.0109(8) -0.0044(7) -0.0141(8)
C1 0.0267(10) 0.0265(11) 0.0284(10) -0.0023(9) -0.0084(9) -0.0067(9)
C2 0.0279(11) 0.0273(11) 0.0333(11) -0.0019(9) -0.0107(9) -0.0061(9)
C3 0.0244(11) 0.0377(12) 0.0319(11) 0.0000(10) -0.0070(9) -0.0079(10)
C4 0.0347(12) 0.0389(12) 0.0346(11) 0.0042(10) -0.0138(9) -0.0162(10)
C5 0.0295(11) 0.0355(12) 0.0426(12) -0.0009(10) -0.0144(10) -0.0143(10)
C6 0.0232(10) 0.0338(12) 0.0323(11) -0.0041(9) -0.0065(9) -0.0071(9)
C7 0.0265(11) 0.0391(13) 0.0384(13) -0.0083(10) -0.0054(10) -0.0009(10)
C8 0.0448(14) 0.0673(17) 0.0480(15) -0.0342(13) -0.0114(12) 0.0014(13)
C9 0.0215(10) 0.0261(11) 0.0304(11) -0.0017(9) -0.0076(9) -0.0056(9)
C10 0.0229(10) 0.0295(11) 0.0297(11) -0.0021(9) -0.0068(9) -0.0073(9)
C11 0.0321(12) 0.0359(12) 0.0271(11) -0.0017(10) -0.0067(9) -0.0082(9)
C12 0.0205(11) 0.0353(12) 0.0357(12) -0.0034(10) -0.0016(9) -0.0048(10)
C13 0.0210(10) 0.0343(12) 0.0384(12) -0.0047(9) -0.0077(9) -0.0053(10)
C14 0.0276(11) 0.0340(12) 0.0328(11) -0.0011(10) -0.0111(9) -0.0100(9)
C15 0.0391(12) 0.0416(12) 0.0296(11) -0.0075(11) -0.0096(10) -0.0130(10)
C16 0.0536(14) 0.0573(15) 0.0396(13) -0.0226(13) -0.0123(11) -0.0138(11)
O3 0.0254(7) 0.0351(8) 0.0549(9) 0.0009(7) -0.0170(7) -0.0115(7)
O4 0.0244(7) 0.0296(8) 0.0565(9) -0.0027(6) -0.0147(7) -0.0174(7)
N4 0.0237(9) 0.0265(9) 0.0413(10) 0.0005(8) -0.0109(8) -0.0121(8)
N5 0.0264(9) 0.0287(9) 0.0331(9) -0.0029(8) -0.0091(7) -0.0105(7)
N6 0.0246(9) 0.0318(9) 0.0428(10) -0.0024(8) -0.0128(8) -0.0169(8)
C17 0.0285(11) 0.0252(11) 0.0303(11) -0.0015(9) -0.0096(9) -0.0057(9)
C18 0.0276(11) 0.0306(11) 0.0337(11) -0.0051(10) -0.0091(9) -0.0056(9)
C19 0.0310(12) 0.0328(13) 0.0471(14) 0.0058(10) -0.0101(10) -0.0083(11)
C20 0.0476(14) 0.0275(12) 0.0586(15) 0.0040(11) -0.0169(12) -0.0173(11)
C21 0.0454(14) 0.0318(12) 0.0563(14) -0.0017(11) -0.0190(11) -0.0167(11)
C22 0.0309(11) 0.0267(11) 0.0450(12) -0.0008(10) -0.0140(10) -0.0103(10)
C23 0.0271(11) 0.0489(15) 0.0403(13) -0.0016(11) -0.0130(10) -0.0036(11)
C24 0.0311(12) 0.0602(16) 0.0468(14) -0.0024(12) -0.0165(11) -0.0086(12)
C25 0.0202(10) 0.0325(11) 0.0276(10) -0.0022(9) -0.0069(8) -0.0095(9)
C26 0.0255(10) 0.0300(11) 0.0315(11) -0.0014(9) -0.0111(9) -0.0105(9)
C27 0.0314(11) 0.0322(12) 0.0385(12) 0.0021(10) -0.0133(9) -0.0131(9)
C28 0.0223(10) 0.0445(13) 0.0405(12) 0.0034(10) -0.0130(9) -0.0159(10)
C29 0.0239(10) 0.0405(13) 0.0440(12) -0.0068(10) -0.0135(9) -0.0109(10)
C30 0.0289(11) 0.0334(11) 0.0368(11) -0.0043(9) -0.0128(9) -0.0138(9)
C31 0.0330(12) 0.0255(11) 0.0373(12) -0.0024(9) -0.0071(10) -0.0123(9)
C32 0.0396(13) 0.0343(12) 0.0462(13) -0.0080(11) -0.0119(11) -0.0136(10)
O5 0.0277(7) 0.0287(8) 0.0415(8) -0.0052(6) -0.0109(6) -0.0107(6)
O6 0.0265(7) 0.0356(8) 0.0526(9) -0.0013(7) -0.0171(7) -0.0152(7)
N7 0.0251(9) 0.0313(9) 0.0330(9) -0.0027(8) -0.0065(7) -0.0116(8)
N8 0.0263(9) 0.0283(9) 0.0324(9) -0.0016(8) -0.0075(8) -0.0078(8)
N9 0.0238(9) 0.0305(10) 0.0391(10) 0.0006(8) -0.0112(8) -0.0104(8)
C33 0.0245(10) 0.0299(11) 0.0261(10) -0.0031(9) -0.0079(8) -0.0100(8)
C34 0.0266(11) 0.0287(11) 0.0285(10) -0.0048(9) -0.0078(9) -0.0072(9)
C35 0.0316(11) 0.0284(11) 0.0378(11) -0.0005(10) -0.0110(9) -0.0121(9)
C36 0.0287(11) 0.0391(13) 0.0365(12) 0.0021(10) -0.0144(10) -0.0076(10)
C37 0.0262(11) 0.0395(13) 0.0367(12) -0.0067(10) -0.0104(9) -0.0101(10)
C38 0.0301(11) 0.0313(11) 0.0323(11) -0.0039(10) -0.0096(9) -0.0105(9)
C39 0.0400(12) 0.0249(11) 0.0419(12) -0.0087(10) -0.0118(10) -0.0062(10)
C40 0.0463(14) 0.0379(13) 0.0453(13) -0.0162(11) -0.0119(11) -0.0081(11)
C41 0.0272(11) 0.0253(11) 0.0295(11) -0.0038(9) -0.0065(9) -0.0044(9)
C42 0.0275(11) 0.0266(11) 0.0334(11) -0.0026(9) -0.0103(9) -0.0039(9)
C43 0.0289(12) 0.0308(12) 0.0464(13) 0.0012(10) -0.0090(10) -0.0094(10)
C44 0.0353(12) 0.0250(11) 0.0429(13) -0.0004(10) -0.0087(10) -0.0100(10)
C45 0.0324(12) 0.0269(11) 0.0424(12) -0.0043(10) -0.0116(10) -0.0084(10)
C46 0.0266(11) 0.0276(11) 0.0380(12) -0.0018(9) -0.0088(9) -0.0077(9)
C47 0.0249(11) 0.0469(14) 0.0429(13) 0.0008(11) -0.0116(10) -0.0106(11)
C48 0.0328(12) 0.0644(17) 0.0580(15) -0.0062(12) -0.0187(11) -0.0210(13)
O7 0.0327(9) 0.0655(11) 0.0647(10) -0.0042(8) -0.0145(8) -0.0315(9)
C49 0.0505(15) 0.0630(17) 0.0545(15) -0.0103(14) -0.0170(13) -0.0214(13)

loop_
_atom_type_symbol
_atom_type_description
_atom_type_scat_dispersion_real
_atom_type_scat_dispersion_imag
_atom_type_scat_source
C C 0.0033 0.0016 'International Tables Vol C Tables 4.2.6.8 and 6.1.1.4'
H H 0.0000 0.0000 'International Tables Vol C Tables 4.2.6.8 and 6.1.1.4'
N N 0.0061 0.0033 'International Tables Vol C Tables 4.2.6.8 and 6.1.1.4'
O O 0.0106 0.0060 'International Tables Vol C Tables 4.2.6.8 and 6.1.1.4'

loop_
_geom_angle_atom_site_label_1
_geom_angle_atom_site_label_2
_geom_angle_atom_site_label_3
_geom_angle_site_symmetry_1
_geom_angle_site_symmetry_3
_geom_angle
_geom_angle_publ_flag
C2 O1 C7 . . 117.58(18) ?
C10 O2 C15 . . 117.73(16) ?
N2 N1 C1 . . 115.95(19) ?
N1 N2 N3 . . 112.46(18) ?
N2 N3 C9 . . 117.88(19) ?
N2 N3 H3N . . 121.1 ?
C9 N3 H3N . . 121.1 ?
C6 C1 C2 . . 119.2(2) ?
C6 C1 N1 . . 124.47(18) ?
C2 C1 N1 . . 116.3(2) ?
O1 C2 C3 . . 124.33(19) ?
O1 C2 C1 . . 115.8(2) ?
C3 C2 C1 . . 119.9(2) ?
C4 C3 C2 . . 119.6(2) ?
C4 C3 H3A . . 120.2 ?
C2 C3 H3A . . 120.2 ?
C5 C4 C3 . . 120.8(2) ?
C5 C4 H4A . . 119.6 ?
C3 C4 H4A . . 119.6 ?
C6 C5 C4 . . 119.3(2) ?
C6 C5 H5A . . 120.4 ?
C4 C5 H5A . . 120.4 ?
C1 C6 C5 . . 121.2(2) ?
C1 C6 H6A . . 119.4 ?
C5 C6 H6A . . 119.4 ?
O1 C7 C8 . . 107.4(2) ?
O1 C7 H7A . . 110.2 ?
C8 C7 H7A . . 110.2 ?
O1 C7 H7B . . 110.2 ?
C8 C7 H7B . . 110.2 ?
H7A C7 H7B . . 108.5 ?
C7 C8 H8A . . 109.5 ?
C7 C8 H8B . . 109.5 ?
H8A C8 H8B . . 109.5 ?
C7 C8 H8C . . 109.5 ?
H8A C8 H8C . . 109.5 ?
H8B C8 H8C . . 109.5 ?
C14 C9 C10 . . 119.84(19) ?
C14 C9 N3 . . 123.3(2) ?
C10 C9 N3 . . 116.9(2) ?
O2 C10 C9 . . 116.08(17) ?
O2 C10 C11 . . 124.3(2) ?
C9 C10 C11 . . 119.6(2) ?
C12 C11 C10 . . 119.6(2) ?
C12 C11 H11A . . 120.2 ?
C10 C11 H11A . . 120.2 ?
C13 C12 C11 . . 120.4(2) ?
C13 C12 H12A . . 119.8 ?
C11 C12 H12A . . 119.8 ?
C12 C13 C14 . . 120.2(2) ?
C12 C13 H13A . . 119.9 ?
C14 C13 H13A . . 119.9 ?
C13 C14 C9 . . 120.4(2) ?
C13 C14 H14A . . 119.8 ?
C9 C14 H14A . . 119.8 ?
O2 C15 C16 . . 107.77(18) ?
O2 C15 H15A . . 110.2 ?
C16 C15 H15A . . 110.2 ?
O2 C15 H15B . . 110.2 ?
C16 C15 H15B . . 110.2 ?
H15A C15 H15B . . 108.5 ?
C15 C16 H16A . . 109.5 ?
C15 C16 H16B . . 109.5 ?
H16A C16 H16B . . 109.5 ?
C15 C16 H16C . . 109.5 ?
H16A C16 H16C . . 109.5 ?
H16B C16 H16C . . 109.5 ?
C18 O3 C23 . . 118.40(18) ?
C26 O4 C31 . . 118.17(16) ?
N5 N4 C17 . . 115.73(19) ?
N4 N5 N6 . . 112.45(18) ?
N5 N6 C25 . . 118.21(19) ?
N5 N6 H6N . . 120.9 ?
C25 N6 H6N . . 120.9 ?
C22 C17 N4 . . 124.1(2) ?
C22 C17 C18 . . 119.4(2) ?
N4 C17 C18 . . 116.5(2) ?
O3 C18 C19 . . 124.8(2) ?
O3 C18 C17 . . 115.8(2) ?
C19 C18 C17 . . 119.4(2) ?
C20 C19 C18 . . 120.3(2) ?
C20 C19 H19A . . 119.8 ?
C18 C19 H19A . . 119.8 ?
C19 C20 C21 . . 120.7(2) ?
C19 C20 H20A . . 119.6 ?
C21 C20 H20A . . 119.6 ?
C20 C21 C22 . . 119.6(2) ?
C20 C21 H21A . . 120.2 ?
C22 C21 H21A . . 120.2 ?
C17 C22 C21 . . 120.6(2) ?
C17 C22 H22A . . 119.7 ?
C21 C22 H22A . . 119.7 ?
O3 C23 C24 . . 107.0(2) ?
O3 C23 H23A . . 110.3 ?
C24 C23 H23A . . 110.3 ?
O3 C23 H23B . . 110.3 ?
C24 C23 H23B . . 110.3 ?
H23A C23 H23B . . 108.6 ?
C23 C24 H24A . . 109.5 ?
C23 C24 H24B . . 109.5 ?
H24A C24 H24B . . 109.5 ?
C23 C24 H24C . . 109.5 ?
H24A C24 H24C . . 109.5 ?
H24B C24 H24C . . 109.5 ?
C30 C25 C26 . . 119.43(19) ?
C30 C25 N6 . . 123.6(2) ?
C26 C25 N6 . . 116.94(19) ?
O4 C26 C27 . . 125.0(2) ?
O4 C26 C25 . . 115.26(18) ?
C27 C26 C25 . . 119.7(2) ?
C28 C27 C26 . . 120.0(2) ?
C28 C27 H27A . . 120.0 ?
C26 C27 H27A . . 120.0 ?
C29 C28 C27 . . 120.7(2) ?
C29 C28 H28A . . 119.7 ?
C27 C28 H28A . . 119.7 ?
C28 C29 C30 . . 119.5(2) ?
C28 C29 H29A . . 120.2 ?
C30 C29 H29A . . 120.2 ?
C25 C30 C29 . . 120.6(2) ?
C25 C30 H30A . . 119.7 ?
C29 C30 H30A . . 119.7 ?
O4 C31 C32 . . 107.13(18) ?
O4 C31 H31A . . 110.3 ?
C32 C31 H31A . . 110.3 ?
O4 C31 H31B . . 110.3 ?
C32 C31 H31B . . 110.3 ?
H31A C31 H31B . . 108.5 ?
C31 C32 H32A . . 109.5 ?
C31 C32 H32B . . 109.5 ?
H32A C32 H32B . . 109.5 ?
C31 C32 H32C . . 109.5 ?
H32A C32 H32C . . 109.5 ?
H32B C32 H32C . . 109.5 ?
C34 O5 C39 . . 117.07(16) ?
C42 O6 C47 . . 117.96(18) ?
N8 N7 C33 . . 113.74(18) ?
N7 N8 N9 . . 112.79(19) ?
N8 N9 C41 . . 118.98(19) ?
N8 N9 H9N . . 120.5 ?
C41 N9 H9N . . 120.5 ?
C38 C33 C34 . . 119.4(2) ?
C38 C33 N7 . . 124.04(19) ?
C34 C33 N7 . . 116.52(19) ?
O5 C34 C35 . . 124.6(2) ?
O5 C34 C33 . . 115.34(18) ?
C35 C34 C33 . . 120.1(2) ?
C34 C35 C36 . . 119.5(2) ?
C34 C35 H35A . . 120.2 ?
C36 C35 H35A . . 120.2 ?
C37 C36 C35 . . 121.0(2) ?
C37 C36 H36A . . 119.5 ?
C35 C36 H36A . . 119.5 ?
C36 C37 C38 . . 119.7(2) ?
C36 C37 H37A . . 120.2 ?
C38 C37 H37A . . 120.2 ?
C37 C38 C33 . . 120.3(2) ?
C37 C38 H38A . . 119.8 ?
C33 C38 H38A . . 119.8 ?
O5 C39 C40 . . 106.65(18) ?
O5 C39 H39A . . 110.4 ?
C40 C39 H39A . . 110.4 ?
O5 C39 H39B . . 110.4 ?
C40 C39 H39B . . 110.4 ?
H39A C39 H39B . . 108.6 ?
C39 C40 H40A . . 109.5 ?
C39 C40 H40B . . 109.5 ?
H40A C40 H40B . . 109.5 ?
C39 C40 H40C . . 109.5 ?
H40A C40 H40C . . 109.5 ?
H40B C40 H40C . . 109.5 ?
C46 C41 N9 . . 123.0(2) ?
C46 C41 C42 . . 119.7(2) ?
N9 C41 C42 . . 117.3(2) ?
O6 C42 C43 . . 125.2(2) ?
O6 C42 C41 . . 115.1(2) ?
C43 C42 C41 . . 119.6(2) ?
C42 C43 C44 . . 120.0(2) ?
C42 C43 H43A . . 120.0 ?
C44 C43 H43A . . 120.0 ?
C45 C44 C43 . . 120.2(2) ?
C45 C44 H44A . . 119.9 ?
C43 C44 H44A . . 119.9 ?
C44 C45 C46 . . 120.2(2) ?
C44 C45 H45A . . 119.9 ?
C46 C45 H45A . . 119.9 ?
C45 C46 C41 . . 120.3(2) ?
C45 C46 H46A . . 119.8 ?
C41 C46 H46A . . 119.8 ?
O6 C47 C48 . . 107.2(2) ?
O6 C47 H47A . . 110.3 ?
C48 C47 H47A . . 110.3 ?
O6 C47 H47B . . 110.3 ?
C48 C47 H47B . . 110.3 ?
H47A C47 H47B . . 108.5 ?
C47 C48 H48A . . 109.5 ?
C47 C48 H48B . . 109.5 ?
H48A C48 H48B . . 109.5 ?
C47 C48 H48C . . 109.5 ?
H48A C48 H48C . . 109.5 ?
H48B C48 H48C . . 109.5 ?
C49 O7 H7O . . 111.0 ?
O7 C49 H49A . . 109.5 ?
O7 C49 H49B . . 109.5 ?
H49A C49 H49B . . 109.5 ?
O7 C49 H49C . . 109.5 ?
H49A C49 H49C . . 109.5 ?
H49B C49 H49C . . 109.5 ?

loop_
_geom_bond_atom_site_label_1
_geom_bond_atom_site_label_2
_geom_bond_site_symmetry_2
_geom_bond_distance
_geom_bond_publ_flag
O1 C2 . 1.369(3) ?
O1 C7 . 1.437(3) ?
O2 C10 . 1.367(3) ?
O2 C15 . 1.434(3) ?
N1 N2 . 1.291(2) ?
N1 C1 . 1.415(3) ?
N2 N3 . 1.308(3) ?
N3 C9 . 1.407(3) ?
N3 H3N . 0.8800 ?
C1 C6 . 1.385(3) ?
C1 C2 . 1.407(3) ?
C2 C3 . 1.395(3) ?
C3 C4 . 1.390(3) ?
C3 H3A . 0.9500 ?
C4 C5 . 1.389(3) ?
C4 H4A . 0.9500 ?
C5 C6 . 1.386(3) ?
C5 H5A . 0.9500 ?
C6 H6A . 0.9500 ?
C7 C8 . 1.494(4) ?
C7 H7A . 0.9900 ?
C7 H7B . 0.9900 ?
C8 H8A . 0.9800 ?
C8 H8B . 0.9800 ?
C8 H8C . 0.9800 ?
C9 C14 . 1.388(3) ?
C9 C10 . 1.399(3) ?
C10 C11 . 1.404(3) ?
C11 C12 . 1.390(3) ?
C11 H11A . 0.9500 ?
C12 C13 . 1.382(3) ?
C12 H12A . 0.9500 ?
C13 C14 . 1.386(3) ?
C13 H13A . 0.9500 ?
C14 H14A . 0.9500 ?
C15 C16 . 1.503(3) ?
C15 H15A . 0.9900 ?
C15 H15B . 0.9900 ?
C16 H16A . 0.9800 ?
C16 H16B . 0.9800 ?
C16 H16C . 0.9800 ?
O3 C18 . 1.369(3) ?
O3 C23 . 1.438(3) ?
O4 C26 . 1.371(3) ?
O4 C31 . 1.428(3) ?
N4 N5 . 1.298(2) ?
N4 C17 . 1.407(3) ?
N5 N6 . 1.304(3) ?
N6 C25 . 1.412(3) ?
N6 H6N . 0.8800 ?
C17 C22 . 1.387(3) ?
C17 C18 . 1.413(3) ?
C18 C19 . 1.386(3) ?
C19 C20 . 1.380(4) ?
C19 H19A . 0.9500 ?
C20 C21 . 1.385(4) ?
C20 H20A . 0.9500 ?
C21 C22 . 1.388(3) ?
C21 H21A . 0.9500 ?
C22 H22A . 0.9500 ?
C23 C24 . 1.501(4) ?
C23 H23A . 0.9900 ?
C23 H23B . 0.9900 ?
C24 H24A . 0.9800 ?
C24 H24B . 0.9800 ?
C24 H24C . 0.9800 ?
C25 C30 . 1.390(3) ?
C25 C26 . 1.398(3) ?
C26 C27 . 1.392(3) ?
C27 C28 . 1.384(3) ?
C27 H27A . 0.9500 ?
C28 C29 . 1.379(3) ?
C28 H28A . 0.9500 ?
C29 C30 . 1.392(3) ?
C29 H29A . 0.9500 ?
C30 H30A . 0.9500 ?
C31 C32 . 1.503(3) ?
C31 H31A . 0.9900 ?
C31 H31B . 0.9900 ?
C32 H32A . 0.9800 ?
C32 H32B . 0.9800 ?
C32 H32C . 0.9800 ?
O5 C34 . 1.377(3) ?
O5 C39 . 1.434(3) ?
O6 C42 . 1.367(3) ?
O6 C47 . 1.438(3) ?
N7 N8 . 1.276(3) ?
N7 C33 . 1.425(3) ?
N8 N9 . 1.328(2) ?
N9 C41 . 1.398(3) ?
N9 H9N . 0.8800 ?
C33 C38 . 1.396(3) ?
C33 C34 . 1.402(3) ?
C34 C35 . 1.387(3) ?
C35 C36 . 1.392(3) ?
C35 H35A . 0.9500 ?
C36 C37 . 1.379(3) ?
C36 H36A . 0.9500 ?
C37 C38 . 1.390(3) ?
C37 H37A . 0.9500 ?
C38 H38A . 0.9500 ?
C39 C40 . 1.514(3) ?
C39 H39A . 0.9900 ?
C39 H39B . 0.9900 ?
C40 H40A . 0.9800 ?
C40 H40B . 0.9800 ?
C40 H40C . 0.9800 ?
C41 C46 . 1.388(3) ?
C41 C42 . 1.407(3) ?
C42 C43 . 1.391(3) ?
C43 C44 . 1.396(4) ?
C43 H43A . 0.9500 ?
C44 C45 . 1.384(3) ?
C44 H44A . 0.9500 ?
C45 C46 . 1.387(3) ?
C45 H45A . 0.9500 ?
C46 H46A . 0.9500 ?
C47 C48 . 1.506(4) ?
C47 H47A . 0.9900 ?
C47 H47B . 0.9900 ?
C48 H48A . 0.9800 ?
C48 H48B . 0.9800 ?
C48 H48C . 0.9800 ?
O7 C49 . 1.407(3) ?
O7 H7O . 0.8807 ?
C49 H49A . 0.9800 ?
C49 H49B . 0.9800 ?
C49 H49C . 0.9800 ?

loop_
_geom_hbond_atom_site_label_D
_geom_hbond_atom_site_label_H
_geom_hbond_atom_site_label_A
_geom_hbond_site_symmetry_A
_geom_hbond_distance_DH
_geom_hbond_distance_HA
_geom_hbond_distance_DA
_geom_hbond_angle_DHA
_geom_hbond_publ_flag
N3 H3N N4 1_555 0.88 2.20 3.024(3) 156 yes
N6 H6N N1 1_555 0.88 2.20 3.033(3) 158 yes
N9 H9N O7 1_555 0.88 2.19 2.920(3) 140 yes
O7 H7O N7 1_555 0.88 2.15 2.839(3) 134 yes
C28 H28A Cg1 2_656 0.95 2.89 3.712(3) 146 yes
C36 H36A Cg2 2_656 0.95 2.74 3.549(3) 144 yes
C15 H15A Cg3 1_456 0.99 2.76 3.463(3) 128 yes
C32 H32C Cg3 2_656 0.98 2.80 3.593(3) 138 yes
C40 H40C Cg4 2_656 0.98 2.84 3.632(3) 138 yes

loop_
_geom_torsion_atom_site_label_1
_geom_torsion_atom_site_label_2
_geom_torsion_atom_site_label_3
_geom_torsion_atom_site_label_4
_geom_torsion_site_symmetry_1
_geom_torsion_site_symmetry_2
_geom_torsion_site_symmetry_3
_geom_torsion_site_symmetry_4
_geom_torsion
_geom_torsion_publ_flag
C1 N1 N2 N3 . . . . -177.34(17) ?
N1 N2 N3 C9 . . . . -178.95(17) ?
N2 N1 C1 C6 . . . . 1.2(3) ?
N2 N1 C1 C2 . . . . 178.45(18) ?
C7 O1 C2 C3 . . . . 10.1(3) ?
C7 O1 C2 C1 . . . . -169.62(18) ?
C6 C1 C2 O1 . . . . -178.68(19) ?
N1 C1 C2 O1 . . . . 3.9(3) ?
C6 C1 C2 C3 . . . . 1.6(3) ?
N1 C1 C2 C3 . . . . -175.85(19) ?
O1 C2 C3 C4 . . . . 178.2(2) ?
C1 C2 C3 C4 . . . . -2.1(3) ?
C2 C3 C4 C5 . . . . 1.0(3) ?
C3 C4 C5 C6 . . . . 0.6(3) ?
C2 C1 C6 C5 . . . . 0.1(3) ?
N1 C1 C6 C5 . . . . 177.3(2) ?
C4 C5 C6 C1 . . . . -1.1(3) ?
C2 O1 C7 C8 . . . . 177.48(19) ?
N2 N3 C9 C14 . . . . -6.8(3) ?
N2 N3 C9 C10 . . . . 171.86(18) ?
C15 O2 C10 C9 . . . . -178.17(18) ?
C15 O2 C10 C11 . . . . -0.1(3) ?
C14 C9 C10 O2 . . . . 179.74(18) ?
N3 C9 C10 O2 . . . . 1.0(3) ?
C14 C9 C10 C11 . . . . 1.5(3) ?
N3 C9 C10 C11 . . . . -177.20(19) ?
O2 C10 C11 C12 . . . . -179.1(2) ?
C9 C10 C11 C12 . . . . -1.1(3) ?
C10 C11 C12 C13 . . . . 0.3(3) ?
C11 C12 C13 C14 . . . . 0.0(3) ?
C12 C13 C14 C9 . . . . 0.5(3) ?
C10 C9 C14 C13 . . . . -1.3(3) ?
N3 C9 C14 C13 . . . . 177.4(2) ?
C10 O2 C15 C16 . . . . -179.05(19) ?
C17 N4 N5 N6 . . . . 179.42(16) ?
N4 N5 N6 C25 . . . . 178.42(17) ?
N5 N4 C17 C22 . . . . 3.0(3) ?
N5 N4 C17 C18 . . . . -177.49(18) ?
C23 O3 C18 C19 . . . . 16.0(3) ?
C23 O3 C18 C17 . . . . -163.72(18) ?
C22 C17 C18 O3 . . . . 179.33(19) ?
N4 C17 C18 O3 . . . . -0.2(3) ?
C22 C17 C18 C19 . . . . -0.4(3) ?
N4 C17 C18 C19 . . . . -179.97(19) ?
O3 C18 C19 C20 . . . . 179.5(2) ?
C17 C18 C19 C20 . . . . -0.8(3) ?
C18 C19 C20 C21 . . . . 1.2(4) ?
C19 C20 C21 C22 . . . . -0.3(4) ?
N4 C17 C22 C21 . . . . -179.2(2) ?
C18 C17 C22 C21 . . . . 1.3(3) ?
C20 C21 C22 C17 . . . . -1.0(4) ?
C18 O3 C23 C24 . . . . 175.79(18) ?
N5 N6 C25 C30 . . . . -15.0(3) ?
N5 N6 C25 C26 . . . . 165.52(18) ?
C31 O4 C26 C27 . . . . 1.6(3) ?
C31 O4 C26 C25 . . . . -177.33(18) ?
C30 C25 C26 O4 . . . . 179.89(19) ?
N6 C25 C26 O4 . . . . -0.6(3) ?
C30 C25 C26 C27 . . . . 0.9(3) ?
N6 C25 C26 C27 . . . . -179.60(19) ?
O4 C26 C27 C28 . . . . 180.0(2) ?
C25 C26 C27 C28 . . . . -1.1(3) ?
C26 C27 C28 C29 . . . . 0.6(3) ?
C27 C28 C29 C30 . . . . 0.1(3) ?
C26 C25 C30 C29 . . . . -0.2(3) ?
N6 C25 C30 C29 . . . . -179.7(2) ?
C28 C29 C30 C25 . . . . -0.3(3) ?
C26 O4 C31 C32 . . . . -176.52(18) ?
C33 N7 N8 N9 . . . . 177.30(16) ?
N7 N8 N9 C41 . . . . 173.13(17) ?
N8 N7 C33 C38 . . . . -18.7(3) ?
N8 N7 C33 C34 . . . . 162.85(18) ?
C39 O5 C34 C35 . . . . -0.3(3) ?
C39 O5 C34 C33 . . . . 179.99(18) ?
C38 C33 C34 O5 . . . . 178.60(18) ?
N7 C33 C34 O5 . . . . -2.9(3) ?
C38 C33 C34 C35 . . . . -1.1(3) ?
N7 C33 C34 C35 . . . . 177.37(19) ?
O5 C34 C35 C36 . . . . -179.2(2) ?
C33 C34 C35 C36 . . . . 0.5(3) ?
C34 C35 C36 C37 . . . . 0.1(3) ?
C35 C36 C37 C38 . . . . -0.2(3) ?
C36 C37 C38 C33 . . . . -0.4(3) ?
C34 C33 C38 C37 . . . . 1.1(3) ?
N7 C33 C38 C37 . . . . -177.32(19) ?
C34 O5 C39 C40 . . . . 177.32(18) ?
N8 N9 C41 C46 . . . . 9.9(3) ?
N8 N9 C41 C42 . . . . -168.33(18) ?
C47 O6 C42 C43 . . . . 5.7(3) ?
C47 O6 C42 C41 . . . . -176.92(18) ?
C46 C41 C42 O6 . . . . -179.48(18) ?
N9 C41 C42 O6 . . . . -1.2(3) ?
C46 C41 C42 C43 . . . . -1.9(3) ?
N9 C41 C42 C43 . . . . 176.37(19) ?
O6 C42 C43 C44 . . . . 177.3(2) ?
C41 C42 C43 C44 . . . . 0.0(3) ?
C42 C43 C44 C45 . . . . 1.0(3) ?
C43 C44 C45 C46 . . . . 0.0(3) ?
C44 C45 C46 C41 . . . . -1.9(3) ?
N9 C41 C46 C45 . . . . -175.31(19) ?
C42 C41 C46 C45 . . . . 2.9(3) ?
C42 O6 C47 C48 . . . . -179.43(18) ?
